data_4083395
loop_
_publ_author_name
'Yuan, Shifang'
'Wei, Xuehong'
'Tong, Hongbo'
'Zhang, Liping'
'Liu, Diansheng'
'Sun, Wen-Hua'

_publ_section_title
;
 \m2,\h1-N-[(N,N-Dimethylamino)dimethylsilyl]-2,6-diisopropylanilido Metal
 (Li, Zr, Hf) Compounds and the Catalytic Behaviors of the IVB Compounds
 in Ethylene (Co)Polymerization\x
;
_journal_issue 9
_journal_name_full Organometallics
_journal_page_first 2085
_journal_paper_doi 10.1021/om100044b
_journal_volume 29
_journal_year 2010
_chemical_formula_moiety 'C24 H49 Cl4 Hf Li N2 O2 Si'
_chemical_formula_sum 'C24 H49 Cl4 Hf Li N2 O2 Si'
_chemical_formula_weight 752.97
_chemical_name_systematic
; 
 N-((dimethylamino)dimethylsilyl)-2,6-diisopropyl-
benzenamino trichlorohafnium lithium
;
_space_group_IT_number 14
_symmetry_cell_setting monoclinic
_symmetry_space_group_name_Hall '-P 2ybc'
_symmetry_space_group_name_H-M 'P 1 21/c 1'
_atom_sites_solution_hydrogens geom
_atom_sites_solution_primary direct
_atom_sites_solution_secondary difmap
_audit_creation_method SHELXL-97
_cell_angle_alpha 90.00
_cell_angle_beta 108.485(2)
_cell_angle_gamma 90.00
_cell_formula_units_Z 4
_cell_length_a 14.164(2)
_cell_length_b 14.759(3)
_cell_length_c 17.027(3)
_cell_measurement_reflns_used 7204
_cell_measurement_temperature 203(2)
_cell_measurement_theta_max 27.106
_cell_measurement_theta_min 2.495
_cell_volume 3375.8(10)
_computing_cell_refinement 'Rapid Auto(Rigaku 2001)'
_computing_data_collection 'Rapid Auto(Rigaku 2001)'
_computing_data_reduction 'Rapid Auto(Rigaku 2001)'
_computing_molecular_graphics 'XP in Siemens SHELXTL (Sheldrick, 1994)'
_computing_publication_material 'SHELX97 (Sheldrick, 1997)'
_computing_structure_refinement 'SHELXL-97 (Sheldrick, 1997)'
_computing_structure_solution 'SHELXS-97 (Sheldrick, 1990)'
_diffrn_ambient_temperature 203(2)
_diffrn_measured_fraction_theta_full 0.990
_diffrn_measured_fraction_theta_max 0.990
_diffrn_measurement_device_type 'CCD area detector'
_diffrn_measurement_method 'phi and omega scans'
_diffrn_radiation_monochromator graphite
_diffrn_radiation_source 'fine-focus sealed tube'
_diffrn_radiation_type MoK\a
_diffrn_radiation_wavelength 0.71073
_diffrn_reflns_av_R_equivalents 0.0256
_diffrn_reflns_av_sigmaI/netI 0.0369
_diffrn_reflns_limit_h_max 16
_diffrn_reflns_limit_h_min -16
_diffrn_reflns_limit_k_max 17
_diffrn_reflns_limit_k_min -9
_diffrn_reflns_limit_l_max 19
_diffrn_reflns_limit_l_min -20
_diffrn_reflns_number 13421
_diffrn_reflns_theta_full 25.01
_diffrn_reflns_theta_max 25.01
_diffrn_reflns_theta_min 1.52
_diffrn_standards_decay_% none
_diffrn_standards_interval_count none
_diffrn_standards_interval_time none
_diffrn_standards_number none
_exptl_absorpt_coefficient_mu 3.464
_exptl_absorpt_correction_T_max 0.5442
_exptl_absorpt_correction_T_min 0.4230
_exptl_absorpt_correction_type multi-scan
_exptl_crystal_colour yellow
_exptl_crystal_density_diffrn 1.482
_exptl_crystal_density_method 'not measured'
_exptl_crystal_description block
_exptl_crystal_F_000 1520
_exptl_crystal_size_max 0.30
_exptl_crystal_size_mid 0.20
_exptl_crystal_size_min 0.20
_refine_diff_density_max 1.224
_refine_diff_density_min -1.137
_refine_diff_density_rms 0.264
_refine_ls_extinction_method none
_refine_ls_goodness_of_fit_ref 1.183
_refine_ls_hydrogen_treatment constr
_refine_ls_matrix_type full
_refine_ls_number_parameters 328
_refine_ls_number_reflns 5887
_refine_ls_number_restraints 0
_refine_ls_restrained_S_all 1.183
_refine_ls_R_factor_all 0.0412
_refine_ls_R_factor_gt 0.0339
_refine_ls_shift/su_max 0.006
_refine_ls_shift/su_mean 0.000
_refine_ls_structure_factor_coef Fsqd
_refine_ls_weighting_details 'calc w=1/[\s^2^(Fo^2^)+(0.0655P)^2^+0.5658P] where P=(Fo^2^+2Fc^2^)/3'
_refine_ls_weighting_scheme calc
_refine_ls_wR_factor_gt 0.0970
_refine_ls_wR_factor_ref 0.1121
_reflns_number_gt 5114
_reflns_number_total 5887
_reflns_threshold_expression >2sigma(I)
_cod_data_source_file om100044b_si_002.cif
_cod_data_source_block 5
_cod_original_cell_volume 3375.7(10)
_cod_original_sg_symbol_H-M P2(1)/c
_cod_database_code 4083395

loop_
_symmetry_equiv_pos_as_xyz
'x, y, z'
'-x, y+1/2, -z+1/2'
'-x, -y, -z'
'x, -y-1/2, z-1/2'

loop_
_atom_site_label
_atom_site_type_symbol
_atom_site_fract_x
_atom_site_fract_y
_atom_site_fract_z
_atom_site_U_iso_or_equiv
_atom_site_adp_type
_atom_site_occupancy
_atom_site_symmetry_multiplicity
_atom_site_calc_flag
_atom_site_refinement_flags
Hf Hf 0.728001(14) 0.337644(14) 0.509523(12) 0.02784(11) Uani 1 1 d .
Li Li 0.9693(7) 0.3707(8) 0.6633(6) 0.048(2) Uani 1 1 d .
Cl1 Cl 0.63665(10) 0.45821(10) 0.42292(9) 0.0448(3) Uani 1 1 d .
Cl2 Cl 0.78827(12) 0.28569(11) 0.40158(9) 0.0527(4) Uani 1 1 d .
Cl3 Cl 0.86128(10) 0.24311(9) 0.60831(9) 0.0411(3) Uani 1 1 d .
Cl4 Cl 0.84261(10) 0.46590(9) 0.58386(9) 0.0434(3) Uani 1 1 d .
N1 N 0.6133(3) 0.2456(3) 0.4944(2) 0.0266(9) Uani 1 1 d .
N2 N 0.6584(3) 0.3534(3) 0.6192(3) 0.0317(10) Uani 1 1 d .
O1 O 1.0839(4) 0.3704(4) 0.6252(3) 0.0645(13) Uani 1 1 d .
O2 O 1.0091(3) 0.3723(4) 0.7839(3) 0.0621(12) Uani 1 1 d .
Si Si 0.58628(11) 0.25257(10) 0.58610(8) 0.0309(3) Uani 1 1 d .
C1 C 0.5663(4) 0.1828(3) 0.4277(3) 0.0296(11) Uani 1 1 d .
C2 C 0.6074(4) 0.0947(3) 0.4273(3) 0.0350(12) Uani 1 1 d .
C3 C 0.5621(4) 0.0384(4) 0.3616(3) 0.0407(13) Uani 1 1 d .
H3 H 0.5894 -0.0194 0.3601 0.049 Uiso 1 1 calc R
C4 C 0.4789(5) 0.0633(4) 0.2983(4) 0.0483(15) Uani 1 1 d .
H4 H 0.4503 0.0235 0.2540 0.058 Uiso 1 1 calc R
C5 C 0.4381(5) 0.1465(4) 0.3005(3) 0.0400(13) Uani 1 1 d .
H5 H 0.3797 0.1627 0.2582 0.048 Uiso 1 1 calc R
C6 C 0.4805(4) 0.2081(3) 0.3638(3) 0.0311(11) Uani 1 1 d .
C7 C 0.4286(4) 0.2997(4) 0.3592(3) 0.0354(12) Uani 1 1 d .
H7 H 0.4653 0.3361 0.4081 0.043 Uiso 1 1 calc R
C8 C 0.4265(5) 0.3512(4) 0.2814(4) 0.0456(15) Uani 1 1 d .
H8A H 0.4941 0.3648 0.2830 0.068 Uiso 1 1 calc R
H8B H 0.3898 0.4072 0.2786 0.068 Uiso 1 1 calc R
H8C H 0.3943 0.3145 0.2331 0.068 Uiso 1 1 calc R
C9 C 0.3196(4) 0.2881(5) 0.3585(4) 0.0503(15) Uani 1 1 d .
H9A H 0.2884 0.3471 0.3545 0.075 Uiso 1 1 calc R
H9B H 0.3190 0.2584 0.4091 0.075 Uiso 1 1 calc R
H9C H 0.2833 0.2515 0.3112 0.075 Uiso 1 1 calc R
C10 C 0.7010(4) 0.0615(4) 0.4958(4) 0.0413(13) Uani 1 1 d .
H10 H 0.7213 0.1099 0.5381 0.050 Uiso 1 1 calc R
C11 C 0.6789(6) -0.0241(4) 0.5388(4) 0.0616(18) Uani 1 1 d .
H11A H 0.6196 -0.0143 0.5545 0.092 Uiso 1 1 calc R
H11B H 0.7348 -0.0367 0.5879 0.092 Uiso 1 1 calc R
H11C H 0.6684 -0.0751 0.5011 0.092 Uiso 1 1 calc R
C12 C 0.7884(5) 0.0436(5) 0.4637(5) 0.0658(19) Uani 1 1 d .
H12A H 0.7685 0.0004 0.4185 0.099 Uiso 1 1 calc R
H12B H 0.8438 0.0191 0.5081 0.099 Uiso 1 1 calc R
H12C H 0.8085 0.0999 0.4443 0.099 Uiso 1 1 calc R
C13 C 0.4545(4) 0.2701(4) 0.5787(4) 0.0471(15) Uani 1 1 d .
H13A H 0.4252 0.3155 0.5369 0.071 Uiso 1 1 calc R
H13B H 0.4506 0.2905 0.6318 0.071 Uiso 1 1 calc R
H13C H 0.4184 0.2136 0.5636 0.071 Uiso 1 1 calc R
C14 C 0.6378(5) 0.1612(4) 0.6625(4) 0.0457(15) Uani 1 1 d .
H14A H 0.5998 0.1061 0.6446 0.069 Uiso 1 1 calc R
H14B H 0.6338 0.1793 0.7161 0.069 Uiso 1 1 calc R
H14C H 0.7068 0.1506 0.6667 0.069 Uiso 1 1 calc R
C15 C 0.5953(4) 0.4368(4) 0.6053(4) 0.0451(14) Uani 1 1 d .
H15A H 0.5586 0.4384 0.6446 0.068 Uiso 1 1 calc R
H15B H 0.5488 0.4362 0.5494 0.068 Uiso 1 1 calc R
H15C H 0.6374 0.4900 0.6127 0.068 Uiso 1 1 calc R
C16 C 0.7210(5) 0.3563(4) 0.7051(3) 0.0469(15) Uani 1 1 d .
H16A H 0.7577 0.4129 0.7156 0.070 Uiso 1 1 calc R
H16B H 0.7674 0.3060 0.7161 0.070 Uiso 1 1 calc R
H16C H 0.6798 0.3520 0.7408 0.070 Uiso 1 1 calc R
C17 C 1.0209(9) 0.2137(8) 0.8288(6) 0.111(4) Uani 1 1 d .
H17A H 0.9945 0.2263 0.8737 0.166 Uiso 1 1 calc R
H17B H 1.0658 0.1623 0.8434 0.166 Uiso 1 1 calc R
H17C H 0.9666 0.1998 0.7789 0.166 Uiso 1 1 calc R
C18 C 1.0720(7) 0.2886(9) 0.8150(6) 0.108(4) Uani 1 1 d .
H18A H 1.1053 0.2722 0.7746 0.129 Uiso 1 1 calc R
H18B H 1.1238 0.3040 0.8669 0.129 Uiso 1 1 calc R
C19 C 0.9816(7) 0.4137(8) 0.8453(6) 0.103(3) Uani 1 1 d .
H19A H 1.0348 0.4073 0.8983 0.124 Uiso 1 1 calc R
H19B H 0.9214 0.3850 0.8503 0.124 Uiso 1 1 calc R
C20 C 0.9627(8) 0.5097(7) 0.8249(7) 0.114(4) Uani 1 1 d .
H20A H 1.0189 0.5355 0.8118 0.171 Uiso 1 1 calc R
H20B H 0.9537 0.5414 0.8720 0.171 Uiso 1 1 calc R
H20C H 0.9030 0.5158 0.7776 0.171 Uiso 1 1 calc R
C21 C 1.1332(10) 0.4565(10) 0.6235(9) 0.170(7) Uani 1 1 d .
H21A H 1.0864 0.4988 0.5865 0.204 Uiso 1 1 calc R
H21B H 1.1893 0.4474 0.6024 0.204 Uiso 1 1 calc R
C22 C 1.1703(11) 0.4955(9) 0.7104(9) 0.160(6) Uani 1 1 d .
H22A H 1.1140 0.5095 0.7291 0.240 Uiso 1 1 calc R
H22B H 1.2079 0.5503 0.7102 0.240 Uiso 1 1 calc R
H22C H 1.2127 0.4515 0.7476 0.240 Uiso 1 1 calc R
C23 C 1.0812(7) 0.3173(8) 0.5538(5) 0.095(3) Uani 1 1 d .
H23A H 1.0169 0.2861 0.5342 0.114 Uiso 1 1 calc R
H23B H 1.0849 0.3585 0.5097 0.114 Uiso 1 1 calc R
C24 C 1.1547(12) 0.2546(11) 0.5661(8) 0.178(7) Uani 1 1 d .
H24A H 1.2149 0.2772 0.6066 0.267 Uiso 1 1 calc R
H24B H 1.1674 0.2430 0.5143 0.267 Uiso 1 1 calc R
H24C H 1.1344 0.1988 0.5863 0.267 Uiso 1 1 calc R

loop_
_atom_site_aniso_label
_atom_site_aniso_U_11
_atom_site_aniso_U_22
_atom_site_aniso_U_33
_atom_site_aniso_U_23
_atom_site_aniso_U_13
_atom_site_aniso_U_12
Hf 0.02761(16) 0.02767(16) 0.02823(15) 0.00092(8) 0.00886(10) -0.00185(8)
Li 0.038(5) 0.060(6) 0.041(5) 0.007(5) 0.007(4) -0.004(5)
Cl1 0.0396(8) 0.0396(8) 0.0504(8) 0.0168(6) 0.0077(6) 0.0009(6)
Cl2 0.0595(10) 0.0625(10) 0.0452(8) -0.0067(7) 0.0296(7) -0.0009(8)
Cl3 0.0336(7) 0.0387(8) 0.0444(8) 0.0037(6) 0.0030(6) 0.0027(6)
Cl4 0.0418(8) 0.0360(7) 0.0462(8) -0.0007(6) 0.0052(6) -0.0110(6)
N1 0.029(2) 0.023(2) 0.028(2) -0.0031(16) 0.0095(17) -0.0034(17)
N2 0.033(2) 0.035(2) 0.026(2) -0.0039(17) 0.0070(18) 0.0009(18)
O1 0.051(3) 0.086(3) 0.058(3) -0.005(3) 0.020(2) -0.018(3)
O2 0.055(3) 0.089(4) 0.039(2) -0.004(2) 0.010(2) -0.011(3)
Si 0.0358(8) 0.0304(8) 0.0289(7) -0.0027(6) 0.0137(6) -0.0047(6)
C1 0.033(3) 0.031(3) 0.030(3) -0.004(2) 0.018(2) -0.005(2)
C2 0.048(3) 0.026(3) 0.037(3) -0.002(2) 0.021(2) -0.003(2)
C3 0.055(4) 0.029(3) 0.040(3) -0.007(2) 0.018(3) -0.003(3)
C4 0.075(4) 0.035(3) 0.038(3) -0.012(2) 0.022(3) -0.015(3)
C5 0.047(3) 0.040(3) 0.032(3) -0.003(2) 0.011(2) -0.009(3)
C6 0.037(3) 0.031(3) 0.027(2) -0.003(2) 0.013(2) -0.006(2)
C7 0.038(3) 0.039(3) 0.029(3) -0.004(2) 0.009(2) -0.001(2)
C8 0.062(4) 0.039(3) 0.033(3) 0.000(2) 0.012(3) 0.006(3)
C9 0.036(3) 0.062(4) 0.051(4) -0.006(3) 0.011(3) 0.001(3)
C10 0.051(3) 0.027(3) 0.047(3) -0.004(2) 0.018(3) 0.003(3)
C11 0.088(5) 0.037(4) 0.059(4) 0.010(3) 0.022(4) 0.006(3)
C12 0.063(5) 0.060(4) 0.081(5) 0.001(4) 0.032(4) 0.025(4)
C13 0.044(3) 0.061(4) 0.044(3) -0.009(3) 0.024(3) -0.008(3)
C14 0.063(4) 0.041(4) 0.037(3) 0.008(2) 0.020(3) -0.003(3)
C15 0.054(4) 0.033(3) 0.055(4) -0.007(3) 0.028(3) 0.004(3)
C16 0.046(4) 0.059(4) 0.030(3) -0.006(3) 0.005(3) -0.012(3)
C17 0.118(9) 0.108(9) 0.090(7) 0.013(6) 0.010(7) 0.019(7)
C18 0.073(6) 0.163(11) 0.078(6) 0.041(7) 0.010(5) 0.035(7)
C19 0.086(7) 0.146(10) 0.072(6) -0.017(6) 0.018(5) -0.013(7)
C20 0.124(9) 0.067(6) 0.121(9) -0.006(6) -0.006(7) -0.028(6)
C21 0.142(11) 0.204(15) 0.181(14) -0.012(12) 0.076(11) -0.121(11)
C22 0.211(15) 0.117(10) 0.185(14) -0.038(9) 0.110(12) -0.101(10)
C23 0.067(6) 0.161(10) 0.058(5) -0.032(6) 0.024(4) 0.001(6)
C24 0.196(16) 0.230(18) 0.098(9) -0.059(10) 0.034(10) 0.065(14)

loop_
_atom_type_symbol
_atom_type_description
_atom_type_scat_dispersion_real
_atom_type_scat_dispersion_imag
_atom_type_scat_source
C C 0.0033 0.0016 'International Tables Vol C Tables 4.2.6.8 and 6.1.1.4'
H H 0.0000 0.0000 'International Tables Vol C Tables 4.2.6.8 and 6.1.1.4'
N N 0.0061 0.0033 'International Tables Vol C Tables 4.2.6.8 and 6.1.1.4'
Si Si 0.0817 0.0704 'International Tables Vol C Tables 4.2.6.8 and 6.1.1.4'
Cl Cl 0.1484 0.1585 'International Tables Vol C Tables 4.2.6.8 and 6.1.1.4'
Hf Hf -0.5830 6.1852 'International Tables Vol C Tables 4.2.6.8 and 6.1.1.4'
Li Li -0.0003 0.0001 'International Tables Vol C Tables 4.2.6.8 and 6.1.1.4'
O O 0.0106 0.0060 'International Tables Vol C Tables 4.2.6.8 and 6.1.1.4'

loop_
_geom_angle_atom_site_label_1
_geom_angle_atom_site_label_2
_geom_angle_atom_site_label_3
_geom_angle
N1 Hf N2 69.99(15)
N1 Hf Cl2 98.74(11)
N2 Hf Cl2 166.65(11)
N1 Hf Cl1 99.22(11)
N2 Hf Cl1 97.60(11)
Cl2 Hf Cl1 91.13(6)
N1 Hf Cl3 96.45(12)
N2 Hf Cl3 86.52(11)
Cl2 Hf Cl3 87.76(5)
Cl1 Hf Cl3 164.27(5)
N1 Hf Cl4 153.99(11)
N2 Hf Cl4 84.00(11)
Cl2 Hf Cl4 107.08(5)
Cl1 Hf Cl4 83.66(5)
Cl3 Hf Cl4 81.68(5)
N1 Hf Si 34.00(11)
N2 Hf Si 36.73(11)
Cl2 Hf Si 130.83(5)
Cl1 Hf Si 105.79(5)
Cl3 Hf Si 86.61(4)
Cl4 Hf Si 120.25(4)
O1 Li O2 111.2(5)
O1 Li Cl4 112.3(5)
O2 Li Cl4 120.9(6)
O1 Li Cl3 111.4(5)
O2 Li Cl3 110.7(5)
Cl4 Li Cl3 88.2(3)
Li Cl3 Hf 94.3(2)
Li Cl4 Hf 95.3(3)
C1 N1 Si 124.6(3)
C1 N1 Hf 131.5(3)
Si N1 Hf 103.84(19)
C16 N2 C15 106.2(4)
C16 N2 Si 116.6(4)
C15 N2 Si 112.4(4)
C16 N2 Hf 121.3(4)
C15 N2 Hf 109.3(3)
Si N2 Hf 90.50(17)
C23 O1 C21 110.1(8)
C23 O1 Li 119.1(6)
C21 O1 Li 117.7(8)
C19 O2 C18 112.0(7)
C19 O2 Li 138.8(6)
C18 O2 Li 107.5(6)
N1 Si N2 93.80(19)
N1 Si C13 117.1(2)
N2 Si C13 111.6(2)
N1 Si C14 116.2(2)
N2 Si C14 108.9(3)
C13 Si C14 108.3(3)
N1 Si Hf 42.16(13)
N2 Si Hf 52.76(14)
C13 Si Hf 135.5(2)
C14 Si Hf 116.2(2)
C6 C1 C2 119.7(5)
C6 C1 N1 120.4(4)
C2 C1 N1 119.9(5)
C3 C2 C1 117.9(5)
C3 C2 C10 119.3(5)
C1 C2 C10 122.7(5)
C4 C3 C2 122.7(5)
C4 C3 H3 118.7
C2 C3 H3 118.7
C5 C4 C3 119.0(5)
C5 C4 H4 120.5
C3 C4 H4 120.5
C4 C5 C6 121.8(6)
C4 C5 H5 119.1
C6 C5 H5 119.1
C5 C6 C1 118.8(5)
C5 C6 C7 117.1(5)
C1 C6 C7 124.1(4)
C8 C7 C6 111.3(4)
C8 C7 C9 107.7(5)
C6 C7 C9 111.4(5)
C8 C7 H7 108.8
C6 C7 H7 108.8
C9 C7 H7 108.8
C7 C8 H8A 109.5
C7 C8 H8B 109.5
H8A C8 H8B 109.5
C7 C8 H8C 109.5
H8A C8 H8C 109.5
H8B C8 H8C 109.5
C7 C9 H9A 109.5
C7 C9 H9B 109.5
H9A C9 H9B 109.5
C7 C9 H9C 109.5
H9A C9 H9C 109.5
H9B C9 H9C 109.5
C12 C10 C2 112.6(5)
C12 C10 C11 109.8(5)
C2 C10 C11 111.4(5)
C12 C10 H10 107.6
C2 C10 H10 107.6
C11 C10 H10 107.6
C10 C11 H11A 109.5
C10 C11 H11B 109.5
H11A C11 H11B 109.5
C10 C11 H11C 109.5
H11A C11 H11C 109.5
H11B C11 H11C 109.5
C10 C12 H12A 109.5
C10 C12 H12B 109.5
H12A C12 H12B 109.5
C10 C12 H12C 109.5
H12A C12 H12C 109.5
H12B C12 H12C 109.5
Si C13 H13A 109.5
Si C13 H13B 109.5
H13A C13 H13B 109.5
Si C13 H13C 109.5
H13A C13 H13C 109.5
H13B C13 H13C 109.5
Si C14 H14A 109.5
Si C14 H14B 109.5
H14A C14 H14B 109.5
Si C14 H14C 109.5
H14A C14 H14C 109.5
H14B C14 H14C 109.5
N2 C15 H15A 109.5
N2 C15 H15B 109.5
H15A C15 H15B 109.5
N2 C15 H15C 109.5
H15A C15 H15C 109.5
H15B C15 H15C 109.5
N2 C16 H16A 109.5
N2 C16 H16B 109.5
H16A C16 H16B 109.5
N2 C16 H16C 109.5
H16A C16 H16C 109.5
H16B C16 H16C 109.5
C18 C17 H17A 109.5
C18 C17 H17B 109.5
H17A C17 H17B 109.5
C18 C17 H17C 109.5
H17A C17 H17C 109.5
H17B C17 H17C 109.5
C17 C18 O2 115.5(8)
C17 C18 H18A 108.4
O2 C18 H18A 108.4
C17 C18 H18B 108.4
O2 C18 H18B 108.4
H18A C18 H18B 107.5
O2 C19 C20 109.1(9)
O2 C19 H19A 109.9
C20 C19 H19A 109.9
O2 C19 H19B 109.9
C20 C19 H19B 109.9
H19A C19 H19B 108.3
C19 C20 H20A 109.5
C19 C20 H20B 109.5
H20A C20 H20B 109.5
C19 C20 H20C 109.5
H20A C20 H20C 109.5
H20B C20 H20C 109.5
O1 C21 C22 109.3(10)
O1 C21 H21A 109.8
C22 C21 H21A 109.8
O1 C21 H21B 109.8
C22 C21 H21B 109.8
H21A C21 H21B 108.3
C21 C22 H22A 109.5
C21 C22 H22B 109.5
H22A C22 H22B 109.5
C21 C22 H22C 109.5
H22A C22 H22C 109.5
H22B C22 H22C 109.5
C24 C23 O1 115.3(9)
C24 C23 H23A 108.5
O1 C23 H23A 108.5
C24 C23 H23B 108.5
O1 C23 H23B 108.5
H23A C23 H23B 107.5
C23 C24 H24A 109.5
C23 C24 H24B 109.5
H24A C24 H24B 109.5
C23 C24 H24C 109.5
H24A C24 H24C 109.5
H24B C24 H24C 109.5

loop_
_geom_bond_atom_site_label_1
_geom_bond_atom_site_label_2
_geom_bond_distance
Hf N1 2.070(4)
Hf N2 2.384(4)
Hf Cl2 2.3853(14)
Hf Cl1 2.4093(13)
Hf Cl3 2.5151(13)
Hf Cl4 2.5530(14)
Hf Si 2.9942(14)
Li O1 1.928(11)
Li O2 1.950(11)
Li Cl4 2.342(10)
Li Cl3 2.420(11)
N1 C1 1.454(6)
N1 Si 1.724(4)
N2 C16 1.450(7)
N2 C15 1.496(7)
N2 Si 1.791(4)
O1 C23 1.438(10)
O1 C21 1.455(12)
O2 C19 1.369(10)
O2 C18 1.517(11)
Si C13 1.849(6)
Si C14 1.854(6)
C1 C6 1.400(7)
C1 C2 1.425(7)
C2 C3 1.378(7)
C2 C10 1.542(8)
C3 C4 1.372(8)
C3 H3 0.9400
C4 C5 1.363(8)
C4 H4 0.9400
C5 C6 1.392(7)
C5 H5 0.9400
C6 C7 1.529(7)
C7 C8 1.519(8)
C7 C9 1.550(8)
C7 H7 0.9900
C8 H8A 0.9700
C8 H8B 0.9700
C8 H8C 0.9700
C9 H9A 0.9700
C9 H9B 0.9700
C9 H9C 0.9700
C10 C12 1.527(8)
C10 C11 1.541(8)
C10 H10 0.9900
C11 H11A 0.9700
C11 H11B 0.9700
C11 H11C 0.9700
C12 H12A 0.9700
C12 H12B 0.9700
C12 H12C 0.9700
C13 H13A 0.9700
C13 H13B 0.9700
C13 H13C 0.9700
C14 H14A 0.9700
C14 H14B 0.9700
C14 H14C 0.9700
C15 H15A 0.9700
C15 H15B 0.9700
C15 H15C 0.9700
C16 H16A 0.9700
C16 H16B 0.9700
C16 H16C 0.9700
C17 C18 1.381(13)
C17 H17A 0.9700
C17 H17B 0.9700
C17 H17C 0.9700
C18 H18A 0.9800
C18 H18B 0.9800
C19 C20 1.463(13)
C19 H19A 0.9800
C19 H19B 0.9800
C20 H20A 0.9700
C20 H20B 0.9700
C20 H20C 0.9700
C21 C22 1.519(16)
C21 H21A 0.9800
C21 H21B 0.9800
C22 H22A 0.9700
C22 H22B 0.9700
C22 H22C 0.9700
C23 C24 1.359(15)
C23 H23A 0.9800
C23 H23B 0.9800
C24 H24A 0.9700
C24 H24B 0.9700
C24 H24C 0.9700
